data_2100589
loop_
_publ_author_name
'S. M. Hawxwell'
'H. Adams'
'L. Brammer'

_publ_section_title
;
 Two-dimensional metal-organic frameworks containing linear
 dicarboxylates
;
_journal_coeditor_code BM5038
_journal_date_accepted 2006-08-18
_journal_date_recd_electronic 2006-06-14
_journal_issue 5
_journal_name_full 'Acta Crystallographica Section B'
_journal_page_first 808
_journal_page_last 814
_journal_paper_category FA
_journal_paper_doi 10.1107/S0108768106033283
_journal_volume 62
_journal_year 2006
_chemical_formula_moiety 'C28 H24 O14 Zn3'
_chemical_formula_sum 'C28 H24 O14 Zn3'
_chemical_formula_weight 780.58
_chemical_name_systematic
;
 ?
;
_space_group_IT_number 15
_symmetry_cell_setting monoclinic
_symmetry_space_group_name_Hall '-C 2yc'
_symmetry_space_group_name_H-M 'C 1 2/c 1'
_atom_sites_solution_hydrogens geom
_atom_sites_solution_primary direct
_atom_sites_solution_secondary difmap
_audit_creation_method SHELXL-97
_cell_angle_alpha 90.00
_cell_angle_beta 109.109(3)
_cell_angle_gamma 90.00
_cell_formula_units_Z 4
_cell_length_a 19.236(4)
_cell_length_b 10.588(2)
_cell_length_c 16.247(3)
_cell_measurement_reflns_used 3878
_cell_measurement_temperature 150(2)
_cell_measurement_theta_max 54.639
_cell_measurement_theta_min 4.452
_cell_volume 3126.7(11)
_computing_cell_refinement 'Bruker SMART'
_computing_data_collection 'Bruker SMART'
_computing_data_reduction 'Bruker SMART'
_computing_molecular_graphics 'Bruker SHELXTL'
_computing_publication_material 'Bruker SHELXTL'
_computing_structure_refinement 'SHELXL-97 (Sheldrick, 1997)'
_computing_structure_solution 'SHELXS-97 (Sheldrick, 1990)'
_diffrn_ambient_temperature 150(2)
_diffrn_detector_area_resol_mean 100
_diffrn_measured_fraction_theta_full 0.983
_diffrn_measured_fraction_theta_max 0.983
_diffrn_measurement_device_type 'Bruker SMART 1000'
_diffrn_measurement_method '\w scans'
_diffrn_radiation_monochromator graphite
_diffrn_radiation_source 'fine-focus sealed tube'
_diffrn_radiation_type MoK\a
_diffrn_radiation_wavelength 0.71073
_diffrn_reflns_av_R_equivalents 0.0912
_diffrn_reflns_av_sigmaI/netI 0.0896
_diffrn_reflns_limit_h_max 24
_diffrn_reflns_limit_h_min -24
_diffrn_reflns_limit_k_max 13
_diffrn_reflns_limit_k_min -13
_diffrn_reflns_limit_l_max 20
_diffrn_reflns_limit_l_min -21
_diffrn_reflns_number 17033
_diffrn_reflns_theta_full 27.61
_diffrn_reflns_theta_max 27.61
_diffrn_reflns_theta_min 2.23
_diffrn_standards_decay_% 0
_diffrn_standards_interval_count 0
_diffrn_standards_interval_time 0
_diffrn_standards_number 0
_exptl_absorpt_coefficient_mu 2.350
_exptl_absorpt_correction_T_max 0.7989
_exptl_absorpt_correction_T_min 0.7049
_exptl_absorpt_correction_type multi-scan
_exptl_absorpt_process_details sadabs
_exptl_crystal_colour COLOURLESS
_exptl_crystal_density_diffrn 1.658
_exptl_crystal_density_method 'not measured'
_exptl_crystal_description BLOCK
_exptl_crystal_F_000 1576
_exptl_crystal_size_max 0.16
_exptl_crystal_size_mid 0.15
_exptl_crystal_size_min 0.10
_refine_diff_density_max 0.627
_refine_diff_density_min -0.654
_refine_ls_extinction_method none
_refine_ls_goodness_of_fit_ref 1.050
_refine_ls_hydrogen_treatment constr
_refine_ls_matrix_type full
_refine_ls_number_parameters 205
_refine_ls_number_reflns 3571
_refine_ls_number_restraints 2
_refine_ls_restrained_S_all 1.052
_refine_ls_R_factor_all 0.0726
_refine_ls_R_factor_gt 0.0415
_refine_ls_shift/su_max 0.001
_refine_ls_shift/su_mean 0.000
_refine_ls_structure_factor_coef Fsqd
_refine_ls_weighting_details 'calc w=1/[\s^2^(Fo^2^)+(0.0000P)^2^+5.3580P] where P=(Fo^2^+2Fc^2^)/3'
_refine_ls_weighting_scheme calc
_refine_ls_wR_factor_gt 0.0894
_refine_ls_wR_factor_ref 0.1015
_reflns_number_gt 2542
_reflns_number_total 3571
_reflns_threshold_expression >2sigma(I)
_cod_data_source_file bm5038.cif
_cod_data_source_block 2
_cod_depositor_comments
;
The following automatic conversions were performed:
'_symmetry_cell_setting' value 'Monoclinic' changed to 'monoclinic'
according to '/home/saulius/struct/CIF-dictionaries/cif_core.dic'
dictionary named 'cif_core.dic' version 2.4.1 from 2010-06-29.

Automatic conversion script
Id: cif_fix_enum 1527 2010-12-29 10:47:43Z saulius 

The following automatic conversions were performed:

'_symmetry_cell_setting' value 'Monoclinic' changed to 'monoclinic'
according to /home/saulius/struct/CIF-dictionaries/cif_core.dic
dictionary named 'cif_core.dic' version 2.4.1 from 2010-06-29.

Automatic conversion script
Id: cif_fix_values 1715 2011-07-08 13:25:40Z adriana 
;
_cod_original_cell_volume 3126.6(10)
_cod_original_sg_symbol_H-M C2/c
_cod_database_code 2100589

loop_
_symmetry_equiv_pos_as_xyz
'x, y, z'
'-x, y, -z+1/2'
'x+1/2, y+1/2, z'
'-x+1/2, y+1/2, -z+1/2'
'-x, -y, -z'
'x, -y, z-1/2'
'-x+1/2, -y+1/2, -z'
'x+1/2, -y+1/2, z-1/2'

loop_
_atom_site_type_symbol
_atom_site_label
_atom_site_fract_x
_atom_site_fract_y
_atom_site_fract_z
_atom_site_U_iso_or_equiv
_atom_site_adp_type
_atom_site_calc_flag
_atom_site_refinement_flags
_atom_site_occupancy
_atom_site_disorder_assembly
_atom_site_disorder_group
Zn Zn1 0.43103(2) 0.66284(4) 1.08941(3) 0.01481(13) Uani d . 1 . .
Zn Zn2 0.2500 0.7500 1.0000 0.01269(15) Uani d S 1 . .
O O1 0.44074(15) 0.7830(2) 1.00289(17) 0.0221(6) Uani d . 1 . .
O O2 0.32420(15) 0.7310(2) 0.93401(16) 0.0202(6) Uani d . 1 . .
O O3 0.41432(14) 1.2452(2) 0.68652(15) 0.0172(6) Uani d . 1 . .
O O4 0.32007(14) 1.1377(2) 0.59660(16) 0.0180(6) Uani d . 1 . .
C C1 0.3804(2) 0.7945(3) 0.9397(2) 0.0194(9) Uani d . 1 . .
C C2 0.3782(2) 0.8870(3) 0.8700(2) 0.0162(8) Uani d . 1 . .
C C3 0.3143(2) 0.8982(4) 0.7979(3) 0.0242(9) Uani d . 1 . .
H H3 0.2727 0.8469 0.7936 0.029 Uiso calc R 1 . .
C C4 0.3117(2) 0.9837(4) 0.7328(2) 0.0232(9) Uani d . 1 . .
H H4 0.2689 0.9889 0.6829 0.028 Uiso calc R 1 . .
C C5 0.3712(2) 1.0623(3) 0.7400(2) 0.0174(8) Uani d . 1 . .
C C6 0.4342(2) 1.0525(3) 0.8126(2) 0.0191(8) Uani d . 1 . .
H H6 0.4748 1.1070 0.8184 0.023 Uiso calc R 1 . .
C C7 0.4380(2) 0.9643(3) 0.8763(2) 0.0205(9) Uani d . 1 . .
H H7 0.4818 0.9563 0.9247 0.025 Uiso calc R 1 . .
C C8 0.36692(19) 1.1542(3) 0.6689(2) 0.0139(8) Uani d . 1 . .
O O5 0.28784(14) 0.5805(2) 1.06612(15) 0.0171(6) Uani d . 1 . .
O O6 0.39110(15) 0.4960(2) 1.05591(16) 0.0205(6) Uani d . 1 . .
C C10 0.3233(2) 0.4897(3) 1.0496(2) 0.0172(8) Uani d . 1 . .
C C11 0.2853(2) 0.3650(3) 1.0241(2) 0.0200(9) Uani d . 1 . .
C C12 0.2123(2) 0.3528(4) 1.0172(3) 0.0271(10) Uani d . 1 . .
H H12 0.1864 0.4229 1.0292 0.033 Uiso calc R 1 . .
C C13 0.1766(2) 0.2376(4) 0.9928(3) 0.0278(10) Uani d . 1 . .
H H13 0.1262 0.2293 0.9876 0.033 Uiso calc R 1 . .
O O1S 0.53518(16) 0.6245(3) 1.16045(17) 0.0291(7) Uani d . 1 B .
H H3S 0.5553 0.6728 1.2129 0.035 Uiso d R 1 . .
C C1S 0.5837(3) 0.5284(5) 1.1489(3) 0.0494(14) Uani d D 1 . .
H H1S1 0.5560 0.4770 1.0978 0.059 Uiso calc R 1 A 1
H H1S2 0.6241 0.5705 1.1343 0.059 Uiso calc R 1 A 1
C C2S 0.6160(6) 0.4439(7) 1.2199(5) 0.045(2) Uiso d PDU 0.709(16) B 1
H H2S1 0.6476 0.3834 1.2033 0.068 Uiso calc PR 0.709(16) B 1
H H2S2 0.5771 0.3983 1.2341 0.068 Uiso calc PR 0.709(16) B 1
H H2S3 0.6455 0.4922 1.2708 0.068 Uiso calc PR 0.709(16) B 1
C C2S' 0.5732(15) 0.4243(16) 1.2075(13) 0.053(4) Uiso d PDU 0.291(16) B 2
H H2S4 0.6043 0.3520 1.2048 0.080 Uiso calc PR 0.291(16) B 2
H H2S5 0.5215 0.3981 1.1881 0.080 Uiso calc PR 0.291(16) B 2
H H2S6 0.5872 0.4553 1.2675 0.080 Uiso calc PR 0.291(16) B 2

loop_
_atom_site_aniso_label
_atom_site_aniso_U_11
_atom_site_aniso_U_22
_atom_site_aniso_U_33
_atom_site_aniso_U_12
_atom_site_aniso_U_13
_atom_site_aniso_U_23
Zn1 0.0204(3) 0.0110(2) 0.0105(2) -0.00203(18) 0.00165(18) -0.00021(16)
Zn2 0.0156(3) 0.0103(3) 0.0087(3) -0.0020(2) -0.0007(2) -0.0008(2)
O1 0.0246(16) 0.0199(14) 0.0173(15) -0.0030(11) 0.0007(13) 0.0062(11)
O2 0.0290(17) 0.0162(14) 0.0181(14) -0.0051(12) 0.0113(12) 0.0001(11)
O3 0.0222(15) 0.0144(12) 0.0110(13) -0.0012(11) 0.0001(11) 0.0028(10)
O4 0.0217(15) 0.0142(13) 0.0123(13) 0.0034(11) -0.0025(11) 0.0030(10)
C1 0.033(3) 0.0111(17) 0.015(2) 0.0002(17) 0.0093(18) -0.0026(15)
C2 0.020(2) 0.0149(18) 0.0134(19) -0.0001(15) 0.0055(16) 0.0014(14)
C3 0.020(2) 0.027(2) 0.025(2) -0.0061(17) 0.0060(18) 0.0076(17)
C4 0.020(2) 0.027(2) 0.016(2) -0.0049(17) -0.0021(17) 0.0070(17)
C5 0.022(2) 0.0150(18) 0.0136(19) 0.0016(16) 0.0044(16) 0.0009(15)
C6 0.018(2) 0.0192(19) 0.017(2) -0.0064(16) 0.0018(16) 0.0041(16)
C7 0.022(2) 0.023(2) 0.0126(19) -0.0022(16) 0.0001(16) 0.0051(16)
C8 0.013(2) 0.0145(18) 0.0115(19) 0.0046(15) 0.0010(15) 0.0030(14)
O5 0.0249(15) 0.0107(12) 0.0128(13) -0.0005(11) 0.0021(11) -0.0005(10)
O6 0.0240(16) 0.0128(13) 0.0216(15) -0.0042(11) 0.0030(12) -0.0010(11)
C10 0.028(2) 0.0096(17) 0.0100(18) -0.0032(16) 0.0007(16) -0.0001(14)
C11 0.025(2) 0.0134(18) 0.018(2) -0.0030(16) 0.0033(17) -0.0011(15)
C12 0.029(3) 0.014(2) 0.037(3) 0.0002(17) 0.009(2) -0.0062(17)
C13 0.025(2) 0.017(2) 0.040(3) -0.0023(18) 0.010(2) -0.0054(18)
O1S 0.0280(17) 0.0329(16) 0.0186(15) 0.0079(13) -0.0033(13) -0.0095(12)
C1S 0.041(3) 0.067(4) 0.038(3) 0.023(3) 0.010(2) -0.007(3)

loop_
_atom_type_symbol
_atom_type_description
_atom_type_scat_dispersion_real
_atom_type_scat_dispersion_imag
_atom_type_scat_source
C C 0.0033 0.0016 'International Tables Vol C Tables 4.2.6.8 and 6.1.1.4'
H H 0.0000 0.0000 'International Tables Vol C Tables 4.2.6.8 and 6.1.1.4'
O O 0.0106 0.0060 'International Tables Vol C Tables 4.2.6.8 and 6.1.1.4'
Zn Zn 0.2839 1.4301 'International Tables Vol C Tables 4.2.6.8 and 6.1.1.4'

loop_
_geom_angle_atom_site_label_1
_geom_angle_atom_site_label_2
_geom_angle_atom_site_label_3
_geom_angle_site_symmetry_1
_geom_angle_site_symmetry_3
_geom_angle
O6 Zn1 O1 . . 121.10(11)
O6 Zn1 O3 . 6_576 121.61(11)
O1 Zn1 O3 . 6_576 109.55(11)
O6 Zn1 O1S . . 102.00(11)
O1 Zn1 O1S . . 103.55(12)
O3 Zn1 O1S 6_576 . 91.91(11)
O2 Zn2 O2 7_567 . 180.0000(10)
O2 Zn2 O4 7_567 4_546 93.47(10)
O2 Zn2 O4 . 4_546 86.53(10)
O2 Zn2 O4 7_567 6_576 86.53(10)
O2 Zn2 O4 . 6_576 93.47(10)
O4 Zn2 O4 4_546 6_576 180.0
O2 Zn2 O5 7_567 . 90.02(10)
O2 Zn2 O5 . . 89.98(10)
O4 Zn2 O5 4_546 . 85.85(9)
O4 Zn2 O5 6_576 . 94.15(9)
O2 Zn2 O5 7_567 7_567 89.98(10)
O2 Zn2 O5 . 7_567 90.02(10)
O4 Zn2 O5 4_546 7_567 94.15(9)
O4 Zn2 O5 6_576 7_567 85.85(9)
O5 Zn2 O5 . 7_567 180.0000(10)
C1 O1 Zn1 . . 111.4(2)
C1 O2 Zn2 . . 129.8(2)
C8 O3 Zn1 . 6_575 118.7(2)
C8 O4 Zn2 . 4_556 136.7(2)
O2 C1 O1 . . 123.0(3)
O2 C1 C2 . . 119.3(4)
O1 C1 C2 . . 117.8(3)
C7 C2 C3 . . 119.4(3)
C7 C2 C1 . . 121.1(3)
C3 C2 C1 . . 119.5(3)
C4 C3 C2 . . 119.9(4)
C4 C3 H3 . . 120.0
C2 C3 H3 . . 120.0
C3 C4 C5 . . 120.5(4)
C3 C4 H4 . . 119.8
C5 C4 H4 . . 119.8
C4 C5 C6 . . 119.4(3)
C4 C5 C8 . . 119.4(3)
C6 C5 C8 . . 121.2(3)
C7 C6 C5 . . 120.3(3)
C7 C6 H6 . . 119.9
C5 C6 H6 . . 119.9
C6 C7 C2 . . 120.4(4)
C6 C7 H7 . . 119.8
C2 C7 H7 . . 119.8
O4 C8 O3 . . 123.9(3)
O4 C8 C5 . . 118.8(3)
O3 C8 C5 . . 117.3(3)
C10 O5 Zn2 . . 131.8(2)
C10 O6 Zn1 . . 111.8(2)
O5 C10 O6 . . 123.7(3)
O5 C10 C11 . . 118.8(4)
O6 C10 C11 . . 117.5(3)
C12 C11 C13 . 7_557 120.0(3)
C12 C11 C10 . . 119.8(3)
C13 C11 C10 7_557 . 120.1(4)
C11 C12 C13 . . 120.0(4)
C11 C12 H12 . . 120.0
C13 C12 H12 . . 120.0
C11 C13 C12 7_557 . 119.9(4)
C11 C13 H13 7_557 . 120.0
C12 C13 H13 . . 120.0
C1S O1S Zn1 . . 129.8(3)
C1S O1S H3S . . 113.8
Zn1 O1S H3S . . 116.1
C2S C1S O1S . . 118.0(5)
O1S C1S C2S' . . 102.1(9)
C2S C1S H1S1 . . 107.8
O1S C1S H1S1 . . 107.8
C2S' C1S H1S1 . . 89.0
C2S C1S H1S2 . . 107.8
O1S C1S H1S2 . . 107.8
C2S' C1S H1S2 . . 139.1
H1S1 C1S H1S2 . . 107.1
C1S C2S H2S1 . . 109.5
C1S C2S H2S2 . . 109.5
H2S1 C2S H2S2 . . 109.5
C1S C2S H2S3 . . 109.5
H2S1 C2S H2S3 . . 109.5
H2S2 C2S H2S3 . . 109.5
C1S C2S' H2S4 . . 109.5
C1S C2S' H2S5 . . 109.5
H2S4 C2S' H2S5 . . 109.5
C1S C2S' H2S6 . . 109.5
H2S4 C2S' H2S6 . . 109.5
H2S5 C2S' H2S6 . . 109.5

loop_
_geom_bond_atom_site_label_1
_geom_bond_atom_site_label_2
_geom_bond_site_symmetry_2
_geom_bond_distance
Zn1 O6 . 1.932(2)
Zn1 O1 . 1.949(3)
Zn1 O3 6_576 1.968(2)
Zn1 O1S . 1.999(3)
Zn2 O2 7_567 2.057(3)
Zn2 O2 . 2.057(3)
Zn2 O4 4_546 2.076(2)
Zn2 O4 6_576 2.076(2)
Zn2 O5 . 2.096(2)
Zn2 O5 7_567 2.096(2)
O1 C1 . 1.279(5)
O2 C1 . 1.250(5)
O3 C8 . 1.292(4)
O3 Zn1 6_575 1.968(2)
O4 C8 . 1.237(4)
O4 Zn2 4_556 2.076(2)
C1 C2 . 1.487(5)
C2 C7 . 1.388(5)
C2 C3 . 1.398(5)
C3 C4 . 1.380(5)
C3 H3 . 0.9500
C4 C5 . 1.389(5)
C4 H4 . 0.9500
C5 C6 . 1.391(5)
C5 C8 . 1.492(5)
C6 C7 . 1.378(5)
C6 H6 . 0.9500
C7 H7 . 0.9500
O5 C10 . 1.258(4)
O6 C10 . 1.276(5)
C10 C11 . 1.500(5)
C11 C12 . 1.377(6)
C11 C13 7_557 1.388(5)
C12 C13 . 1.392(5)
C12 H12 . 0.9500
C13 C11 7_557 1.388(5)
C13 H13 . 0.9500
O1S C1S . 1.434(5)
O1S H3S . 0.9600
C1S C2S . 1.430(8)
C1S C2S' . 1.511(15)
C1S H1S1 . 0.9900
C1S H1S2 . 0.9900
C2S H2S1 . 0.9800
C2S H2S2 . 0.9800
C2S H2S3 . 0.9800
C2S' H2S4 . 0.9800
C2S' H2S5 . 0.9800
C2S' H2S6 . 0.9800

loop_
_geom_hbond_atom_site_label_D
_geom_hbond_atom_site_label_H
_geom_hbond_atom_site_label_A
_geom_hbond_site_symmetry_A
_geom_hbond_distance_DH
_geom_hbond_distance_HA
_geom_hbond_distance_DA
_geom_hbond_angle_DHA
O1S H3S O3 5_677 0.96 1.77 2.729(4) 174.3
